data_7216481
loop_
_publ_author_name
'Wu, Shu-Ting'
'Tang, Hong-Liang'
'Lu, Shu-Mei'
'Ye, Qiao-Yan'
'Huang, Xi-He'
'Huang, Chang-Cang'
'Hu, Xiao-Lin'
'Zheng, Shou-Tian'

_publ_section_title
;
 Delicate modulated assembly of a new kind of trinuclear copper(ii) motif
 governed by N-containing agents
;
_journal_issue 42
_journal_name_full CrystEngComm
_journal_page_first 9792
_journal_paper_doi 10.1039/C4CE00898G
_journal_volume 16
_journal_year 2014
_chemical_formula_sum 'C41 H33 Cu3 N7 O7'
_chemical_formula_weight 926.36
_chemical_name_systematic
;
 ?
;
_space_group_IT_number 14
_symmetry_cell_setting monoclinic
_symmetry_space_group_name_Hall '-P 2ybc'
_symmetry_space_group_name_H-M 'P 1 21/c 1'
_atom_sites_solution_hydrogens geom
_atom_sites_solution_primary direct
_atom_sites_solution_secondary difmap
_audit_creation_method SHELXL-97
_cell_angle_alpha 90.00
_cell_angle_beta 98.88(3)
_cell_angle_gamma 90.00
_cell_formula_units_Z 4
_cell_length_a 14.760(3)
_cell_length_b 14.694(3)
_cell_length_c 18.395(4)
_cell_measurement_reflns_used 24802
_cell_measurement_temperature 293(2)
_cell_measurement_theta_max 54.98
_cell_measurement_theta_min 5.98
_cell_volume 3941.8(15)
_computing_cell_refinement 'Nonius CAD4 software'
_computing_data_collection 'Nonius CAD4 software'
_computing_data_reduction 'XCAD (P.McArdle, 2000)'
_computing_molecular_graphics 'ORTEX (P.McArdle, 1995)'
_computing_publication_material 'SHELXL-97/2 (Sheldrick,1997)'
_computing_structure_refinement 'SHELXL-97 (Sheldrick, 1997)'
_computing_structure_solution 'SHELXS-97 (Sheldrick, 1990)'
_diffrn_ambient_temperature 293(2)
_diffrn_measured_fraction_theta_full 0.994
_diffrn_measured_fraction_theta_max 0.994
_diffrn_measurement_device_type '4-circle diffractometer'
_diffrn_measurement_method 'scintillation counter'
_diffrn_radiation_monochromator graphite
_diffrn_radiation_source 'fine-focus sealed tube'
_diffrn_radiation_type MoK\a
_diffrn_radiation_wavelength 0.71073
_diffrn_reflns_av_R_equivalents 0.0499
_diffrn_reflns_av_sigmaI/netI 0.0453
_diffrn_reflns_limit_h_max 19
_diffrn_reflns_limit_h_min -19
_diffrn_reflns_limit_k_max 19
_diffrn_reflns_limit_k_min -19
_diffrn_reflns_limit_l_max 23
_diffrn_reflns_limit_l_min -23
_diffrn_reflns_number 36450
_diffrn_reflns_theta_full 27.48
_diffrn_reflns_theta_max 27.48
_diffrn_reflns_theta_min 2.99
_exptl_absorpt_coefficient_mu 1.664
_exptl_absorpt_correction_T_max 0.717
_exptl_absorpt_correction_T_min 0.677
_exptl_absorpt_correction_type multi-scan
_exptl_crystal_colour blue
_exptl_crystal_density_diffrn 1.561
_exptl_crystal_density_method 'not measured'
_exptl_crystal_description columnar
_exptl_crystal_F_000 1884
_exptl_crystal_size_max 0.50
_exptl_crystal_size_mid 0.20
_exptl_crystal_size_min 0.20
_refine_diff_density_max 0.317
_refine_diff_density_min -0.505
_refine_diff_density_rms 0.066
_refine_ls_extinction_method none
_refine_ls_goodness_of_fit_ref 0.922
_refine_ls_hydrogen_treatment constr
_refine_ls_matrix_type full
_refine_ls_number_parameters 532
_refine_ls_number_reflns 8967
_refine_ls_number_restraints 0
_refine_ls_restrained_S_all 0.922
_refine_ls_R_factor_all 0.0689
_refine_ls_R_factor_gt 0.0421
_refine_ls_shift/su_max 0.001
_refine_ls_shift/su_mean 0.000
_refine_ls_structure_factor_coef Fsqd
_refine_ls_weighting_details 'calc w=1/[\s^2^(Fo^2^)+(0.1000P)^2^+0.0000P] where P=(Fo^2^+2Fc^2^)/3'
_refine_ls_weighting_scheme calc
_refine_ls_wR_factor_gt 0.1233
_refine_ls_wR_factor_ref 0.1422
_reflns_number_gt 6356
_reflns_number_total 8967
_reflns_threshold_expression >2sigma(I)
_cod_data_source_file c4ce00898g2.cif
_cod_data_source_block p21c
_cod_depositor_comments
;
The following automatic conversions were performed:

'_symmetry_cell_setting' value 'Monoclinic' changed to 'monoclinic'
according to
/usr/data/users/saulius/crontab/automatic-downloads/rss-feeds/RSC/lib/dictionaries/cif_core.dic
dictionary named 'cif_core.dic' version 2.4.2 from
2011-04-26.

'_exptl_absorpt_correction_type' value 'Multi-scan'
changed to 'multi-scan' according to
/usr/data/users/saulius/crontab/automatic-downloads/rss-feeds/RSC/lib/dictionaries/cif_core.dic
dictionary named 'cif_core.dic' version 2.4.2 from 2011-04-26.

Automatic conversion script
Id: cif_fix_values 2281 2013-09-26 08:29:07Z andrius 

 Adding full bibliography for 7216478--7216482.cif.
;
_cod_original_cell_volume 3941.7(14)
_cod_original_sg_symbol_H-M P21/c
_cod_database_code 7216481

loop_
_symmetry_equiv_pos_as_xyz
'x, y, z'
'-x, y+1/2, -z+1/2'
'-x, -y, -z'
'x, -y-1/2, z-1/2'

loop_
_atom_site_label
_atom_site_type_symbol
_atom_site_fract_x
_atom_site_fract_y
_atom_site_fract_z
_atom_site_U_iso_or_equiv
_atom_site_adp_type
_atom_site_occupancy
_atom_site_symmetry_multiplicity
_atom_site_calc_flag
_atom_site_refinement_flags
_atom_site_disorder_assembly
_atom_site_disorder_group
Cu1 Cu 0.57234(3) 0.41724(3) 0.039543(19) 0.04361(13) Uani 1 1 d . . .
Cu2 Cu 0.80914(2) 0.50577(3) 0.214659(18) 0.03976(12) Uani 1 1 d . . .
Cu3 Cu 0.93066(2) 0.57143(3) 0.452784(18) 0.03843(12) Uani 1 1 d . . .
O1 O 0.57434(17) 0.49427(16) -0.04373(12) 0.0545(6) Uani 1 1 d . . .
O2 O 0.57894(15) 0.35141(14) 0.13417(11) 0.0468(5) Uani 1 1 d . . .
O3 O 0.80657(16) 0.55584(16) 0.11794(11) 0.0502(6) Uani 1 1 d . . .
O4 O 0.94060(15) 0.51032(16) 0.23747(11) 0.0491(6) Uani 1 1 d . . .
O5 O 0.79641(15) 0.57925(15) 0.43182(11) 0.0450(5) Uani 1 1 d . . .
O6 O 1.05990(14) 0.55664(15) 0.46073(11) 0.0451(5) Uani 1 1 d . . .
O7 O 0.7577(5) 0.2947(5) 0.0627(4) 0.163(2) Uani 1 1 d . . .
N1 N 0.66804(17) 0.48511(17) 0.09638(12) 0.0388(6) Uani 1 1 d . . .
N2 N 0.69258(18) 0.45493(17) 0.16943(12) 0.0385(6) Uani 1 1 d . . .
N3 N 0.81963(16) 0.52122(17) 0.32140(13) 0.0368(5) Uani 1 1 d . . .
N4 N 0.91203(16) 0.52585(17) 0.35441(13) 0.0384(5) Uani 1 1 d . . .
N5 N 0.4966(2) 0.32147(19) -0.02016(14) 0.0495(7) Uani 1 1 d . . .
N6 N 0.9420(2) 0.65480(18) 0.54005(14) 0.0482(6) Uani 1 1 d . . .
N7 N 0.9034(5) 0.3305(5) 0.0978(4) 0.135(2) Uani 1 1 d . . .
C1 C 0.6450(2) 0.5430(2) -0.05616(16) 0.0436(7) Uani 1 1 d . . .
C2 C 0.6439(3) 0.5776(2) -0.12730(18) 0.0551(9) Uani 1 1 d . . .
H2 H 0.5937 0.5648 -0.1630 0.066 Uiso 1 1 calc R . .
C3 C 0.7129(3) 0.6291(3) -0.14637(18) 0.0592(9) Uani 1 1 d . . .
H3 H 0.7099 0.6495 -0.1946 0.071 Uiso 1 1 calc R . .
C4 C 0.7878(3) 0.6515(3) -0.09423(19) 0.0685(11) Uani 1 1 d . . .
H4 H 0.8350 0.6874 -0.1067 0.082 Uiso 1 1 calc R . .
C5 C 0.7907(3) 0.6197(3) -0.02430(19) 0.0599(9) Uani 1 1 d . . .
H5 H 0.8411 0.6342 0.0107 0.072 Uiso 1 1 calc R . .
C6 C 0.7215(2) 0.5662(2) -0.00303(16) 0.0411(7) Uani 1 1 d . . .
C7 C 0.7330(2) 0.5347(2) 0.07388(16) 0.0396(7) Uani 1 1 d . . .
C8 C 0.6421(2) 0.3845(2) 0.18246(15) 0.0381(6) Uani 1 1 d . . .
C9 C 0.6625(2) 0.3394(2) 0.25574(16) 0.0405(7) Uani 1 1 d . . .
C10 C 0.6913(3) 0.2497(2) 0.2592(2) 0.0584(9) Uani 1 1 d . . .
H10 H 0.6982 0.2190 0.2161 0.070 Uiso 1 1 calc R . .
C11 C 0.7098(3) 0.2056(3) 0.3258(2) 0.0749(13) Uani 1 1 d . . .
H11 H 0.7294 0.1454 0.3277 0.090 Uiso 1 1 calc R . .
C12 C 0.6993(3) 0.2502(3) 0.3889(2) 0.0774(13) Uani 1 1 d . . .
H12 H 0.7116 0.2201 0.4337 0.093 Uiso 1 1 calc R . .
C13 C 0.6707(3) 0.3393(3) 0.38682(18) 0.0602(10) Uani 1 1 d . . .
H13 H 0.6639 0.3692 0.4302 0.072 Uiso 1 1 calc R . .
C14 C 0.6518(2) 0.3852(2) 0.31967(16) 0.0436(7) Uani 1 1 d . . .
C15 C 0.6130(2) 0.4792(2) 0.31725(15) 0.0407(7) Uani 1 1 d . . .
C16 C 0.5198(2) 0.4909(3) 0.29180(17) 0.0510(8) Uani 1 1 d . . .
H16 H 0.4839 0.4404 0.2765 0.061 Uiso 1 1 calc R . .
C17 C 0.4802(2) 0.5752(3) 0.28892(19) 0.0588(10) Uani 1 1 d . . .
H17 H 0.4182 0.5818 0.2706 0.071 Uiso 1 1 calc R . .
C18 C 0.5321(2) 0.6508(3) 0.31317(18) 0.0566(9) Uani 1 1 d . . .
H18 H 0.5052 0.7081 0.3114 0.068 Uiso 1 1 calc R . .
C19 C 0.6244(2) 0.6406(2) 0.34007(17) 0.0493(8) Uani 1 1 d . . .
H19 H 0.6592 0.6910 0.3575 0.059 Uiso 1 1 calc R . .
C20 C 0.6652(2) 0.5551(2) 0.34112(15) 0.0403(7) Uani 1 1 d . . .
C21 C 0.7658(2) 0.5507(2) 0.36700(15) 0.0370(6) Uani 1 1 d . . .
C22 C 0.9696(2) 0.5203(2) 0.30665(15) 0.0360(6) Uani 1 1 d . . .
C23 C 1.0689(2) 0.5267(2) 0.33234(16) 0.0369(6) Uani 1 1 d . . .
C24 C 1.1283(2) 0.5132(2) 0.28046(18) 0.0486(8) Uani 1 1 d . . .
H24 H 1.1031 0.5003 0.2321 0.058 Uiso 1 1 calc R . .
C25 C 1.2212(2) 0.5184(3) 0.2980(2) 0.0569(9) Uani 1 1 d . . .
H25 H 1.2587 0.5091 0.2624 0.068 Uiso 1 1 calc R . .
C26 C 1.2587(2) 0.5379(3) 0.37073(19) 0.0542(8) Uani 1 1 d . . .
H26 H 1.3220 0.5419 0.3839 0.065 Uiso 1 1 calc R . .
C27 C 1.2030(2) 0.5512(2) 0.42263(18) 0.0490(8) Uani 1 1 d . . .
H27 H 1.2294 0.5649 0.4706 0.059 Uiso 1 1 calc R . .
C28 C 1.1070(2) 0.5448(2) 0.40575(16) 0.0379(6) Uani 1 1 d . . .
C29 C 0.4679(4) 0.2495(3) 0.0114(2) 0.0994(19) Uani 1 1 d . . .
H29 H 0.4846 0.2429 0.0619 0.119 Uiso 1 1 calc R . .
C30 C 0.4142(5) 0.1827(4) -0.0265(2) 0.119(2) Uani 1 1 d . . .
H30 H 0.3962 0.1321 -0.0019 0.143 Uiso 1 1 calc R . .
C31 C 0.3884(3) 0.1920(3) -0.0997(2) 0.0842(14) Uani 1 1 d . . .
H31 H 0.3532 0.1476 -0.1269 0.101 Uiso 1 1 calc R . .
C32 C 0.4151(3) 0.2670(3) -0.1323(2) 0.0736(12) Uani 1 1 d . . .
H32 H 0.3969 0.2759 -0.1825 0.088 Uiso 1 1 calc R . .
C33 C 0.4688(3) 0.3305(3) -0.09189(18) 0.0579(9) Uani 1 1 d . . .
H33 H 0.4866 0.3820 -0.1156 0.069 Uiso 1 1 calc R . .
C34 C 0.8695(3) 0.6783(3) 0.57016(19) 0.0606(9) Uani 1 1 d . . .
H34 H 0.8128 0.6542 0.5506 0.073 Uiso 1 1 calc R . .
C35 C 0.8743(3) 0.7369(3) 0.6292(2) 0.0805(13) Uani 1 1 d . . .
H35 H 0.8216 0.7519 0.6485 0.097 Uiso 1 1 calc R . .
C36 C 0.9550(4) 0.7718(4) 0.6582(3) 0.1004(19) Uani 1 1 d . . .
H36 H 0.9594 0.8125 0.6973 0.120 Uiso 1 1 calc R . .
C37 C 1.0311(4) 0.7465(4) 0.6296(3) 0.113(2) Uani 1 1 d . . .
H37 H 1.0884 0.7687 0.6501 0.136 Uiso 1 1 calc R . .
C38 C 1.0231(3) 0.6882(3) 0.5705(2) 0.0798(13) Uani 1 1 d . . .
H38 H 1.0754 0.6717 0.5512 0.096 Uiso 1 1 calc R . .
C39 C 0.9575(3) 0.2915(3) 0.1589(2) 0.173(4) Uani 1 1 d R A .
H39A H 0.9188 0.2681 0.1919 0.259 Uiso 1 1 calc R . .
H39B H 0.9978 0.3368 0.1837 0.259 Uiso 1 1 calc R . .
H39C H 0.9931 0.2428 0.1430 0.259 Uiso 1 1 calc R . .
C40 C 0.9435(8) 0.3990(7) 0.0584(5) 0.218(6) Uani 1 1 d . A .
H40A H 0.9021 0.4145 0.0147 0.327 Uiso 1 1 calc R . .
H40B H 1.0000 0.3768 0.0453 0.327 Uiso 1 1 calc R . .
H40C H 0.9555 0.4521 0.0888 0.327 Uiso 1 1 calc R . .
C41 C 0.8203(10) 0.2881(10) 0.0998(7) 0.092(4) Uani 0.50 1 d P A 1
H41 H 0.8188 0.2484 0.1390 0.111 Uiso 0.50 1 calc PR A 1
C42 C 0.8176(18) 0.3397(11) 0.0493(12) 0.141(7) Uani 0.50 1 d P A 2
H42 H 0.8106 0.3795 0.0095 0.169 Uiso 0.50 1 calc PR A 2

loop_
_atom_site_aniso_label
_atom_site_aniso_U_11
_atom_site_aniso_U_22
_atom_site_aniso_U_33
_atom_site_aniso_U_23
_atom_site_aniso_U_13
_atom_site_aniso_U_12
Cu1 0.0433(2) 0.0535(2) 0.0305(2) -0.00254(16) -0.00534(16) -0.01233(17)
Cu2 0.0325(2) 0.0539(2) 0.02995(19) -0.00096(16) -0.00456(14) -0.00663(15)
Cu3 0.0289(2) 0.0518(2) 0.03161(19) -0.00439(15) -0.00477(14) 0.00199(15)
O1 0.0491(14) 0.0684(15) 0.0402(12) 0.0049(11) -0.0116(10) -0.0179(11)
O2 0.0475(13) 0.0504(12) 0.0377(11) 0.0008(10) -0.0083(9) -0.0149(10)
O3 0.0412(13) 0.0686(15) 0.0368(11) 0.0057(11) -0.0065(9) -0.0170(11)
O4 0.0348(12) 0.0785(16) 0.0324(11) -0.0029(10) -0.0002(9) -0.0059(11)
O5 0.0328(12) 0.0667(14) 0.0325(10) -0.0102(10) -0.0050(8) 0.0046(10)
O6 0.0298(11) 0.0681(14) 0.0353(10) -0.0049(10) -0.0023(8) -0.0018(10)
O7 0.152(6) 0.174(6) 0.165(5) -0.083(5) 0.037(4) -0.016(5)
N1 0.0347(14) 0.0492(14) 0.0297(12) 0.0023(11) -0.0041(10) -0.0036(11)
N2 0.0413(15) 0.0446(14) 0.0268(11) -0.0008(11) -0.0034(10) -0.0019(11)
N3 0.0257(12) 0.0487(14) 0.0332(12) -0.0030(11) -0.0040(9) -0.0029(10)
N4 0.0275(13) 0.0516(14) 0.0335(12) -0.0024(11) -0.0030(10) -0.0029(10)
N5 0.0526(18) 0.0572(17) 0.0367(13) -0.0050(13) 0.0005(12) -0.0148(13)
N6 0.0480(17) 0.0497(15) 0.0438(14) -0.0046(12) -0.0032(12) 0.0054(12)
N7 0.102(5) 0.159(6) 0.137(5) -0.062(5) 0.004(4) 0.016(4)
C1 0.0440(19) 0.0502(18) 0.0346(15) -0.0007(14) 0.0001(13) -0.0001(14)
C2 0.061(2) 0.064(2) 0.0363(16) 0.0040(15) -0.0049(15) -0.0046(17)
C3 0.069(3) 0.074(2) 0.0357(16) 0.0100(17) 0.0110(16) 0.0076(19)
C4 0.059(2) 0.098(3) 0.049(2) 0.022(2) 0.0109(17) -0.009(2)
C5 0.046(2) 0.085(3) 0.0460(18) 0.0109(18) -0.0031(15) -0.0137(18)
C6 0.0390(17) 0.0487(17) 0.0343(14) -0.0001(13) 0.0011(12) 0.0020(13)
C7 0.0339(16) 0.0483(17) 0.0350(14) -0.0019(13) -0.0002(12) -0.0014(13)
C8 0.0369(16) 0.0441(16) 0.0309(13) -0.0034(13) -0.0018(12) -0.0015(13)
C9 0.0324(16) 0.0447(16) 0.0407(15) 0.0005(14) -0.0060(12) -0.0073(12)
C10 0.058(2) 0.0502(19) 0.060(2) -0.0012(17) -0.0153(17) -0.0031(16)
C11 0.081(3) 0.050(2) 0.081(3) 0.010(2) -0.030(2) -0.0065(19)
C12 0.083(3) 0.075(3) 0.063(2) 0.025(2) -0.025(2) -0.017(2)
C13 0.059(2) 0.076(3) 0.0398(17) 0.0104(18) -0.0094(15) -0.0160(19)
C14 0.0344(16) 0.0575(19) 0.0359(15) 0.0030(14) -0.0041(12) -0.0099(14)
C15 0.0304(16) 0.0629(19) 0.0277(13) 0.0010(13) 0.0005(11) -0.0039(13)
C16 0.0331(18) 0.079(2) 0.0393(16) -0.0044(16) -0.0001(13) -0.0081(16)
C17 0.0327(18) 0.094(3) 0.0473(19) -0.0063(18) -0.0009(14) 0.0103(18)
C18 0.048(2) 0.074(2) 0.0459(18) -0.0038(17) 0.0024(15) 0.0241(18)
C19 0.0388(18) 0.061(2) 0.0455(17) -0.0084(16) -0.0024(13) 0.0072(15)
C20 0.0301(16) 0.0573(18) 0.0316(14) -0.0007(13) -0.0014(11) 0.0016(13)
C21 0.0325(16) 0.0425(15) 0.0333(14) 0.0018(13) -0.0037(11) 0.0002(12)
C22 0.0322(16) 0.0436(15) 0.0309(13) -0.0018(12) 0.0008(11) -0.0022(12)
C23 0.0309(15) 0.0404(15) 0.0380(14) 0.0021(13) 0.0013(11) -0.0026(12)
C24 0.0376(18) 0.067(2) 0.0411(16) -0.0008(15) 0.0058(14) -0.0058(15)
C25 0.0363(19) 0.081(2) 0.056(2) 0.0002(19) 0.0164(15) -0.0026(17)
C26 0.0271(17) 0.077(2) 0.056(2) 0.0056(19) -0.0008(14) -0.0034(16)
C27 0.0341(17) 0.064(2) 0.0454(17) 0.0029(16) -0.0043(14) -0.0038(15)
C28 0.0295(15) 0.0472(16) 0.0353(14) 0.0027(13) -0.0004(11) -0.0019(12)
C29 0.156(5) 0.093(3) 0.042(2) 0.003(2) -0.007(2) -0.071(3)
C30 0.188(7) 0.110(4) 0.055(2) -0.011(3) 0.005(3) -0.091(4)
C31 0.089(3) 0.098(3) 0.062(2) -0.028(2) 0.002(2) -0.040(3)
C32 0.081(3) 0.087(3) 0.048(2) -0.015(2) -0.0037(19) -0.026(2)
C33 0.060(2) 0.066(2) 0.0441(18) -0.0094(17) -0.0040(16) -0.0116(18)
C34 0.062(3) 0.064(2) 0.052(2) -0.0133(18) -0.0012(17) 0.0088(18)
C35 0.081(3) 0.086(3) 0.071(3) -0.027(2) 0.002(2) 0.025(2)
C36 0.108(4) 0.100(4) 0.080(3) -0.049(3) -0.028(3) 0.032(3)
C37 0.080(4) 0.129(5) 0.118(4) -0.073(4) -0.028(3) 0.004(3)
C38 0.061(3) 0.085(3) 0.085(3) -0.041(2) -0.017(2) 0.004(2)
C39 0.206(10) 0.139(7) 0.161(7) 0.008(6) -0.010(7) -0.017(7)
C40 0.263(13) 0.236(11) 0.187(9) 0.058(8) 0.140(9) 0.115(10)
C41 0.074(8) 0.106(9) 0.093(8) -0.037(7) 0.000(7) -0.010(7)
C42 0.21(2) 0.095(10) 0.138(14) -0.068(10) 0.105(14) -0.072(12)

loop_
_atom_type_symbol
_atom_type_description
_atom_type_scat_dispersion_real
_atom_type_scat_dispersion_imag
_atom_type_scat_source
C C 0.0033 0.0016 'International Tables Vol C Tables 4.2.6.8 and 6.1.1.4'
H H 0.0000 0.0000 'International Tables Vol C Tables 4.2.6.8 and 6.1.1.4'
N N 0.0061 0.0033 'International Tables Vol C Tables 4.2.6.8 and 6.1.1.4'
O O 0.0106 0.0060 'International Tables Vol C Tables 4.2.6.8 and 6.1.1.4'
Cu Cu 0.3201 1.2651 'International Tables Vol C Tables 4.2.6.8 and 6.1.1.4'

loop_
_geom_angle_atom_site_label_1
_geom_angle_atom_site_label_2
_geom_angle_atom_site_label_3
_geom_angle
N1 Cu1 O1 91.60(10)
N1 Cu1 O2 80.89(9)
O1 Cu1 O2 172.01(9)
N1 Cu1 N5 165.33(12)
O1 Cu1 N5 93.03(10)
O2 Cu1 N5 94.92(10)
O3 Cu2 O4 93.66(10)
O3 Cu2 N2 82.01(10)
O4 Cu2 N2 154.83(10)
O3 Cu2 N3 150.64(10)
O4 Cu2 N3 81.73(10)
N2 Cu2 N3 113.69(10)
O6 Cu3 N4 91.65(10)
O6 Cu3 O5 172.48(8)
N4 Cu3 O5 80.85(10)
O6 Cu3 N6 92.86(11)
N4 Cu3 N6 162.72(11)
O5 Cu3 N6 94.48(10)
C1 O1 Cu1 125.0(2)
C8 O2 Cu1 110.84(18)
C7 O3 Cu2 112.63(19)
C22 O4 Cu2 113.0(2)
C21 O5 Cu3 111.40(19)
C28 O6 Cu3 126.49(18)
C41 O7 C42 64.7(13)
C7 N1 N2 112.4(2)
C7 N1 Cu1 129.0(2)
N2 N1 Cu1 114.75(18)
C8 N2 N1 110.6(2)
C8 N2 Cu2 135.45(19)
N1 N2 Cu2 111.60(18)
C21 N3 N4 110.5(2)
C21 N3 Cu2 135.7(2)
N4 N3 Cu2 111.08(18)
C22 N4 N3 113.1(2)
C22 N4 Cu3 129.9(2)
N3 N4 Cu3 114.48(19)
C29 N5 C33 116.8(3)
C29 N5 Cu1 120.9(2)
C33 N5 Cu1 122.2(2)
C34 N6 C38 117.3(3)
C34 N6 Cu3 121.4(2)
C38 N6 Cu3 121.2(3)
C41 N7 C39 101.1(9)
C41 N7 C40 140.7(10)
C39 N7 C40 118.0(8)
C41 N7 C42 50.1(8)
C39 N7 C42 151.2(10)
C40 N7 C42 90.8(10)
O1 C1 C2 117.7(3)
O1 C1 C6 125.5(3)
C2 C1 C6 116.7(3)
C3 C2 C1 122.8(3)
C2 C3 C4 120.2(3)
C5 C4 C3 118.5(4)
C4 C5 C6 122.8(3)
C5 C6 C1 118.9(3)
C5 C6 C7 117.8(3)
C1 C6 C7 123.3(3)
O3 C7 N1 121.2(3)
O3 C7 C6 119.3(3)
N1 C7 C6 119.5(3)
O2 C8 N2 122.9(3)
O2 C8 C9 118.8(3)
N2 C8 C9 118.2(2)
C10 C9 C14 119.9(3)
C10 C9 C8 118.9(3)
C14 C9 C8 121.2(3)
C11 C10 C9 120.4(4)
C12 C11 C10 120.0(4)
C11 C12 C13 120.7(3)
C12 C13 C14 120.1(4)
C9 C14 C13 118.9(3)
C9 C14 C15 121.2(3)
C13 C14 C15 119.7(3)
C20 C15 C16 118.5(3)
C20 C15 C14 122.8(3)
C16 C15 C14 118.6(3)
C17 C16 C15 121.3(3)
C16 C17 C18 120.1(3)
C19 C18 C17 119.6(3)
C18 C19 C20 120.2(3)
C15 C20 C19 120.2(3)
C15 C20 C21 123.0(3)
C19 C20 C21 116.9(3)
O5 C21 N3 122.7(3)
O5 C21 C20 118.4(3)
N3 C21 C20 118.8(2)
O4 C22 N4 121.1(3)
O4 C22 C23 119.2(3)
N4 C22 C23 119.7(2)
C28 C23 C24 118.6(3)
C28 C23 C22 123.5(3)
C24 C23 C22 117.9(3)
C25 C24 C23 122.9(3)
C24 C25 C26 118.3(3)
C27 C26 C25 120.4(3)
C26 C27 C28 122.0(3)
O6 C28 C27 116.9(3)
O6 C28 C23 125.4(3)
C27 C28 C23 117.7(3)
N5 C29 C30 123.5(4)
C31 C30 C29 118.9(4)
C32 C31 C30 118.2(4)
C31 C32 C33 120.2(4)
N5 C33 C32 122.4(4)
N6 C34 C35 123.1(4)
C36 C35 C34 119.3(5)
C35 C36 C37 118.7(4)
C36 C37 C38 119.9(5)
N6 C38 C37 121.5(4)
O7 C41 N7 129.0(18)
O7 C42 N7 116(2)

loop_
_geom_bond_atom_site_label_1
_geom_bond_atom_site_label_2
_geom_bond_distance
Cu1 N1 1.904(2)
Cu1 O1 1.909(2)
Cu1 O2 1.981(2)
Cu1 N5 2.014(3)
Cu2 O3 1.920(2)
Cu2 O4 1.922(2)
Cu2 N2 1.941(2)
Cu2 N3 1.959(2)
Cu3 O6 1.903(2)
Cu3 N4 1.909(2)
Cu3 O5 1.963(2)
Cu3 N6 2.006(3)
O1 C1 1.314(4)
O2 C8 1.280(3)
O3 C7 1.289(3)
O4 C22 1.287(3)
O5 C21 1.279(3)
O6 C28 1.324(4)
O7 C41 1.065(11)
O7 C42 1.162(14)
N1 C7 1.321(4)
N1 N2 1.408(3)
N2 C8 1.318(4)
N3 C21 1.315(4)
N3 N4 1.406(3)
N4 C22 1.316(4)
N5 C29 1.307(5)
N5 C33 1.327(4)
N6 C34 1.323(5)
N6 C38 1.335(4)
N7 C41 1.381(18)
N7 C39 1.397(7)
N7 C40 1.421(11)
N7 C42 1.44(3)
C1 C2 1.402(4)
C1 C6 1.416(4)
C2 C3 1.358(5)
C3 C4 1.387(5)
C4 C5 1.363(5)
C5 C6 1.392(5)
C6 C7 1.473(4)
C8 C9 1.491(4)
C9 C10 1.383(5)
C9 C14 1.385(4)
C10 C11 1.375(5)
C11 C12 1.362(6)
C12 C13 1.374(6)
C13 C14 1.397(4)
C14 C15 1.493(5)
C15 C20 1.388(4)
C15 C16 1.393(4)
C16 C17 1.368(5)
C17 C18 1.383(5)
C18 C19 1.383(5)
C19 C20 1.392(5)
C20 C21 1.488(4)
C22 C23 1.471(4)
C23 C28 1.406(4)
C23 C24 1.407(4)
C24 C25 1.361(5)
C25 C26 1.397(5)
C26 C27 1.367(5)
C27 C28 1.406(4)
C29 C30 1.381(5)
C30 C31 1.349(6)
C31 C32 1.343(6)
C32 C33 1.368(5)
C34 C35 1.378(5)
C35 C36 1.332(7)
C36 C37 1.363(8)
C37 C38 1.376(6)
